data_4061854
_journal_name_full Organometallics
_journal_year 2003
_chemical_formula_sum 'C49 H43 Cl3 Fe2 N7 O4 P3'
_chemical_formula_weight 1104.86
_space_group_IT_number 2
_symmetry_cell_setting triclinic
_symmetry_space_group_name_Hall '-P 1'
_symmetry_space_group_name_H-M 'P -1'
_cell_angle_alpha 101.260(10)
_cell_angle_beta 108.595(12)
_cell_angle_gamma 101.877(13)
_cell_formula_units_Z 2
_cell_length_a 11.2227(16)
_cell_length_b 14.214(2)
_cell_length_c 17.108(2)
_cell_measurement_temperature 293(2)
_cell_measurement_theta_min 2.15
_cell_volume 2429.0(6)
_diffrn_ambient_temperature 293(2)
_exptl_crystal_density_diffrn 1.511
_cod_database_code 4061854

loop_
_symmetry_equiv_pos_as_xyz
'x, y, z'
'-x, -y, -z'

loop_
_atom_site_label
_atom_site_type_symbol
_atom_site_fract_x
_atom_site_fract_y
_atom_site_fract_z
_atom_site_U_iso_or_equiv
_atom_site_adp_type
_atom_site_occupancy
_atom_site_symmetry_multiplicity
_atom_site_calc_flag
_atom_site_refinement_flags
_atom_site_disorder_assembly
_atom_site_disorder_group
Fe1A Fe -0.00867(11) 0.15822(8) 0.17394(7) 0.0546(3) Uani 1 1 d . . .
Fe1B Fe 0.71315(13) 0.37882(9) 0.41377(7) 0.0657(4) Uani 1 1 d . . .
Cl1 Cl 0.2334(4) 0.2739(3) -0.4216(3) 0.1575(14) Uani 1 1 d . . .
Cl2 Cl 0.4136(4) 0.1587(2) -0.4167(2) 0.1530(15) Uani 1 1 d . . .
Cl3 Cl 0.5092(4) 0.3654(2) -0.3295(2) 0.1289(12) Uani 1 1 d . . .
P1 P 0.41435(17) 0.26916(14) 0.01008(11) 0.0412(5) Uani 1 1 d . . .
P2 P 0.25972(17) 0.25492(14) -0.15611(11) 0.0403(4) Uani 1 1 d . . .
P3 P 0.49149(17) 0.20716(14) -0.12425(11) 0.0421(5) Uani 1 1 d . . .
O1 O 0.2383(4) 0.3411(3) -0.2008(3) 0.0414(11) Uani 1 1 d . . .
O2 O 0.1169(4) 0.1774(3) -0.1955(3) 0.0379(10) Uani 1 1 d . . .
O3 O 0.5139(4) 0.0996(3) -0.1462(3) 0.0460(12) Uani 1 1 d . . .
O4 O 0.5997(4) 0.2756(3) -0.1473(3) 0.0433(11) Uani 1 1 d . . .
N1 N 0.2964(5) 0.2920(4) -0.0568(3) 0.0398(13) Uani 1 1 d . . .
N2 N 0.3567(5) 0.2091(4) -0.1899(3) 0.0434(14) Uani 1 1 d . . .
N3 N 0.5180(5) 0.2362(4) -0.0264(3) 0.0463(15) Uani 1 1 d . . .
N1A N 0.3601(5) 0.1789(4) 0.0511(3) 0.0424(14) Uani 1 1 d . . .
N2A N 0.2897(5) 0.2126(4) 0.0987(4) 0.0455(14) Uani 1 1 d . . .
N1B N 0.4878(5) 0.3735(4) 0.0916(3) 0.0442(14) Uani 1 1 d . . .
N2B N 0.5735(5) 0.3494(4) 0.1588(4) 0.0482(15) Uani 1 1 d . . .
C C 0.3815(12) 0.2573(7) -0.3623(7) 0.101(3) Uani 1 1 d . . .
H0A H 0.3731 0.2422 -0.3104 0.33(11) Uiso 1 1 calc R . .
C11 C 0.1296(6) 0.3782(5) -0.2069(4) 0.0398(16) Uani 1 1 d . . .
C12 C 0.1539(8) 0.4748(6) -0.1593(5) 0.058(2) Uani 1 1 d . . .
H12A H 0.2382 0.5123 -0.1216 0.034(17) Uiso 1 1 calc R . .
C13 C 0.0493(9) 0.5145(6) -0.1694(5) 0.063(2) Uani 1 1 d . . .
H13A H 0.0634 0.5796 -0.1376 0.08(3) Uiso 1 1 calc R . .
C14 C -0.0735(9) 0.4602(6) -0.2246(6) 0.068(2) Uani 1 1 d . . .
H14A H -0.1427 0.4882 -0.2305 0.05(2) Uiso 1 1 calc R . .
C15 C -0.0963(8) 0.3633(6) -0.2722(5) 0.054(2) Uani 1 1 d . . .
H15A H -0.1811 0.3260 -0.3092 0.05(2) Uiso 1 1 calc R . .
C16 C 0.0072(7) 0.3209(5) -0.2652(4) 0.0443(17) Uani 1 1 d . . .
C21 C 0.0405(6) 0.1511(5) -0.2836(4) 0.0420(16) Uani 1 1 d . . .
C22 C 0.0154(8) 0.0543(6) -0.3322(5) 0.058(2) Uani 1 1 d . . .
H22A H 0.0545 0.0100 -0.3077 0.05(2) Uiso 1 1 calc R . .
C23 C -0.0677(8) 0.0241(7) -0.4169(5) 0.073(3) Uani 1 1 d . . .
H23A H -0.0863 -0.0414 -0.4496 0.06(2) Uiso 1 1 calc R . .
C24 C -0.1232(9) 0.0897(7) -0.4536(5) 0.073(3) Uani 1 1 d . . .
H24A H -0.1786 0.0693 -0.5112 0.07(2) Uiso 1 1 calc R . .
C25 C -0.0966(8) 0.1858(7) -0.4048(5) 0.065(2) Uani 1 1 d . . .
H25A H -0.1340 0.2302 -0.4303 0.06(2) Uiso 1 1 calc R . .
C26 C -0.0153(6) 0.2188(5) -0.3183(4) 0.0424(16) Uani 1 1 d . . .
C31 C 0.5370(7) 0.0623(5) -0.2205(5) 0.0492(18) Uani 1 1 d . . .
C32 C 0.4434(8) -0.0169(6) -0.2834(5) 0.063(2) Uani 1 1 d . . .
H32A H 0.3634 -0.0417 -0.2786 0.045(19) Uiso 1 1 calc R . .
C33 C 0.4667(9) -0.0598(6) -0.3533(6) 0.074(3) Uani 1 1 d . . .
H33A H 0.4031 -0.1146 -0.3959 0.042(19) Uiso 1 1 calc R . .
C34 C 0.5852(9) -0.0217(7) -0.3611(6) 0.071(3) Uani 1 1 d . . .
H34A H 0.6012 -0.0503 -0.4092 0.13(4) Uiso 1 1 calc R . .
C35 C 0.6781(9) 0.0580(6) -0.2976(5) 0.063(2) Uani 1 1 d . . .
H35A H 0.7577 0.0827 -0.3029 0.06(2) Uiso 1 1 calc R . .
C36 C 0.6573(7) 0.1035(5) -0.2251(4) 0.0471(18) Uani 1 1 d . . .
C41 C 0.7283(6) 0.2709(6) -0.1200(4) 0.0446(17) Uani 1 1 d . . .
C42 C 0.8234(7) 0.3542(6) -0.0594(5) 0.0534(19) Uani 1 1 d . . .
H42A H 0.8001 0.4098 -0.0373 0.09(3) Uiso 1 1 calc R . .
C43 C 0.9543(7) 0.3543(7) -0.0316(5) 0.061(2) Uani 1 1 d . . .
H43A H 1.0194 0.4093 0.0097 0.08(3) Uiso 1 1 calc R . .
C44 C 0.9853(7) 0.2725(7) -0.0661(5) 0.062(2) Uani 1 1 d . . .
H44A H 1.0724 0.2716 -0.0472 0.044(18) Uiso 1 1 calc R . .
C45 C 0.8901(7) 0.1904(7) -0.1286(5) 0.059(2) Uani 1 1 d . . .
H45A H 0.9143 0.1358 -0.1517 0.10(3) Uiso 1 1 calc R . .
C46 C 0.7606(6) 0.1887(5) -0.1568(4) 0.0456(18) Uani 1 1 d . . .
C1A C 0.4213(8) 0.1000(6) 0.0666(5) 0.058(2) Uani 1 1 d . . .
H1AA H 0.3545 0.0382 0.0524 0.11(3) Uiso 1 1 calc R . .
H1AB H 0.4772 0.1175 0.1261 0.045(19) Uiso 1 1 calc R . .
H1AC H 0.4725 0.0922 0.0316 0.032(16) Uiso 1 1 calc R . .
C2A C 0.2592(7) 0.1621(6) 0.1472(5) 0.0503(19) Uani 1 1 d . . .
H2AA H 0.2809 0.1026 0.1486 0.06(2) Uiso 1 1 calc R . .
C11A C 0.1900(7) 0.1985(6) 0.2006(5) 0.0523(19) Uani 1 1 d . . .
C12A C 0.1428(8) 0.2839(6) 0.2027(5) 0.065(2) Uani 1 1 d . . .
H12B H 0.1483 0.3292 0.1667 0.08(3) Uiso 1 1 calc R . .
C13A C 0.0834(9) 0.2908(7) 0.2653(6) 0.074(2) Uani 1 1 d . . .
H13B H 0.0420 0.3424 0.2800 0.12(4) Uiso 1 1 calc R . .
C14A C 0.0963(8) 0.2125(7) 0.3035(5) 0.069(2) Uani 1 1 d . . .
H14B H 0.0650 0.1996 0.3488 0.050(19) Uiso 1 1 calc R . .
C15A C 0.1595(7) 0.1535(6) 0.2626(5) 0._61(2) Uani 1 1 d . . .
H15B H 0.1796 0.0929 0.2751 0.05(2) Uiso 1 1 calc R . .
C21A C -0.1005(8) 0.0770(6) 0.0487(5) 0.065(2) Uani 1 1 d . . .
H21A H -0.0585 0.0655 0.0069 0.10(3) Uiso 1 1 calc R . .
C22A C -0.1534(8) 0.1562(6) 0.0652(5) 0.066(2) Uani 1 1 d . . .
H22B H -0.1546 0.2101 0.0371 0.05(2) Uiso 1 1 calc R . .
C23A C -0.2073(8) 0.1438(8) 0.1272(6) 0.079(3) Uani 1 1 d . . .
H23B H -0.2515 0.1878 0.1509 0.11(3) Uiso 1 1 calc R . .
C24A C -0.1843(9) 0.0588(8) 0.1502(7) 0.089(3) Uani 1 1 d . . .
H24B H -0.2102 0.0323 0.1930 0.06(2) Uiso 1 1 calc R . .
C25A C -0.1186(8) 0.0170(7) 0.1020(6) 0.078(3) Uani 1 1 d . . .
H25B H -0.0920 -0.0443 0.1041 0.10(3) Uiso 1 1 calc R . .
C1B C 0.4415(9) 0.4596(7) 0.1044(6) 0.075(3) Uani 1 1 d . . .
H1BA H 0.5125 0.5191 0.1199 0.09(3) Uiso 1 1 calc R . .
H1BB H 0.4082 0.4612 0.1497 0.10(4) Uiso 1 1 calc R . .
H1BC H 0.3727 0.4562 0.0524 0.10(3) Uiso 1 1 calc R . .
C2B C 0.6371(7) 0.4142(6) 0.2307(5) 0.056(2) Uani 1 1 d . . .
H2BA H 0.6276 0.4784 0.2400 0.06(2) Uiso 1 1 calc R . .
C11B C 0.7258(7) 0.3853(6) 0.2984(5) 0.056(2) Uani 1 1 d . . .
C12B C 0.8419(8) 0.4484(7) 0.3675(5) 0.072(2) Uani 1 1 d . . .
H12C H 0.8770 0.5209 0.3791 0.07(3) Uiso 1 1 calc R . .
C13B C 0.8987(9) 0.3874(8) 0.4159(6) 0.078(3) Uani 1 1 d . . .
H13C H 0.9794 0.4111 0.4675 0.08(3) Uiso 1 1 calc R . .
C14B C 0.8183(9) 0.2880(7) 0.3790(5) 0.069(2) Uani 1 1 d . . .
H14C H 0.8334 0.2303 0.3998 0.11(4) Uiso 1 1 calc R . .
C15B C 0.7108(8) 0.2861(6) 0.3063(5) 0.062(2) Uani 1 1 d . . .
H15C H 0.6389 0.2266 0.2680 0.07(2) Uiso 1 1 calc R . .
C21B C 0.5533(15) 0.4226(12) 0.4172(9) 0.121(5) Uani 1 1 d . . .
H21B H 0.4948 0.4435 0.3721 0.05(2) Uiso 1 1 calc R . .
C22B C 0.6670(17) 0.4859(10) 0.4867(9) 0.123(5) Uani 1 1 d . . .
H22C H 0.7015 0.5584 0.4977 0.08(3) Uiso 1 1 calc R . .
C23B C 0.7226(14) 0.4279(9) 0.5366(7) 0.110(4) Uani 1 1 d . . .
H23C H 0.8022 0.4521 0.5889 0.09(3) Uiso 1 1 calc R . .
C24B C 0.6427(11) 0.3290(9) 0.4988(6) 0.085(3) Uani 1 1 d . . .
H24C H 0.6565 0.2712 0.5199 0.07(2) Uiso 1 1 calc R . .
C25B C 0.5374(11) 0.3273(9) 0.4253(7) 0.092(3) Uani 1 1 d . . .
H25C H 0.4660 0.2679 0.3864 0.06(3) Uiso 1 1 calc R . .

loop_
_atom_site_aniso_label
_atom_site_aniso_U_11
_atom_site_aniso_U_22
_atom_site_aniso_U_33
_atom_site_aniso_U_23
_atom_site_aniso_U_13
_atom_site_aniso_U_12
Fe1A 0.0525(7) 0.0664(8) 0.0593(7) 0.0271(6) 0.0292(6) 0.0246(6)
Fe1B 0.0853(9) 0.0702(8) 0.0436(7) 0.0168(6) 0.0210(6) 0.0306(7)
Cl1 0.148(3) 0.165(3) 0.183(4) 0.080(3) 0.063(3) 0.065(3)
Cl2 0.245(5) 0.093(2) 0.145(3) 0.021(2) 0.094(3) 0.077(3)
Cl3 0.159(3) 0.092(2) 0.124(3) 0.0227(19) 0.053(2) 0.018(2)
P1 0.0345(10) 0.0540(12) 0.0350(10) 0.0098(8) 0.0128(8) 0.0154(9)
P2 0.0323(10) 0.0550(12) 0.0358(10) 0.0136(9) 0.0126(8) 0.0167(9)
P3 0.0337(10) 0.0570(12) 0.0410(10) 0.0140(9) 0.0177(8) 0.0181(9)
O1 0.036(3) 0.044_3) 0.047(3) 0.019(2) 0.015(2) 0.013(2)
O2 0.027(2) 0.048(3) 0.035(2) 0.013(2) 0.0056(19) 0.011(2)
O3 0.050(3) 0.049(3) 0.051(3) 0.019(2) 0.027(2) 0.022(2)
O4 0.039(3) 0.051(3) 0.051(3) 0.021(2) 0.023(2) 0.020(2)
N1 0.031(3) 0.055(4) 0.040(3) 0.015(3) 0.016(3) 0.021(3)
N2 0.026(3) 0.072(4) 0.033(3) 0.008(3) 0.010(2) 0.023(3)
N3 0.031(3) 0.078(4) 0.037(3) 0.017(3) 0.016(3) 0.024(3)
N1A 0.037(3) 0.048(4) 0.045(3) 0.011(3) 0.018(3) 0.014(3)
N2A 0.041(3) 0.050(4) 0.048(4) 0.013(3) 0.020(3) 0.013(3)
N1B 0.046(3) 0.047(4) 0.035(3) 0.009(3) 0.010(3) 0.015(3)
N2B 0.046(4) 0.056(4) 0.037(3) 0.014(3) 0.011(3) 0.010(3)
C 0.147(11) 0.074(7) 0.088(8) 0.025(6) 0.043(7) 0.047(7)
C11 0.040(4) 0.043(4) 0.039(4) 0.013(3) 0.013(3) 0.018(3)
C12 0.058(5) 0.055(5) 0.062(5) 0.024(4) 0.024(4) 0.007(4)
C13 0.088(7) 0.052(5) 0.052(5) 0.015(4) 0.025(5) 0.029(5)
C14 0.078(6) 0.064(6) 0.082(6) 0.031(5) 0.029(5) 0.054(5)
C15 0.054(5) 0.057(5) 0.054(5) 0.019(4) 0.015(4) 0.026(4)
C16 0.046(4) 0.053(5) 0.042(4) 0.018(3) 0.017(3) 0.024(4)
C21 0.033(4) 0.052(5) 0.041(4) 0.013(3) 0.014(3) 0.011(3)
C22 0.065(5) 0.047(5) 0.059(5) 0.012(4) 0.019(4) 0.021(4)
C23 0.074(6) 0.070(6) 0.054(5) -0.013(5) 0.014(5) 0.019(5)
C24 0.079(6) 0.081(7) 0.042(5) 0.008(5) 0.003(5) 0.028(5)
C25 0.062(5) 0.073(6) 0.051(5) 0.012(5) 0.011(4) 0.024(5)
C26 0.033(4) 0.052(5) 0.036(4) 0.009(3) 0.007(3) 0.013(3)
C31 0.051(5) 0.044(4) 0.054(5) 0.014(4) 0.020(4) 0.017(4)
C32 0.0i2(5) 0.055(5) 0.084(6) 0.015(5) 0.029(5) 0.022(4)
C33 0.075(6) 0.052(5) 0.078(6) -0.002(5) 0.016(5) 0.020(5)
C34 0.075(6) 0.080(7) 0.055(5) -0.002(5) 0.025(5) 0.031(5)
C35 0.070(6) 0.077(6) 0.056(5) 0.015(5) 0.035(5) 0.037(5)
C36 0.048(4) 0.053(5) 0.046(4) 0.010(4) 0.021(4) 0.024(4)
C41 0.033(4) 0.063(5) 0.044(4) 0.019(4) 0.021(3) 0.014(4)
C42 0.049(5) 0.059(5) 0.055(5) 0.014(4) 0.022(4) 0.019(4)
C43 0.030(4) 0.083(6) 0.060(5) 0.020(5) 0.011(4) 0.004(4)
C44 0.034(4) 0.102(7) 0.053(5) 0.024(5) 0.021(4) 0.021(5)
C45 0.035(4) 0.086(6) 0.061(5) 0.022(5) 0.022(4) 0.022(4)
C46 0.037(4) 0.064(5) 0.039(4) 0.011(4) 0.020(3) 0.018(4)
C1A 0.057(5) 0.069(6) 0.052(5) 0.018(4) 0.021(4) 0.026(5)
C2A 0.044(4) 0.055(5) 0.060(5) 0.021(4) 0.024(4) 0.019(4)
C11A 0.057(5) 0.055(5) 0.052(5) 0.020(4) 0.026(4) 0.018(4)
C12A 0.083(6) 0.061(5) 0.060(5) 0.018(4) 0.039(5) 0.023(5)
C13A 0.092(7) 0.068(6) 0.072(6) 0.022(5) 0.036(5) 0.031(6)
C14A 0.078(6) 0.089(7) 0.049(5) 0.026(5) 0.034(5) 0.020(5)
C15A 0.065(5) 0.067(6) 0.055(5) 0.023(4) 0.024(4) 0.018(4)
C21A 0.066(6) 0.073(6) 0.065(6) 0.020(5) 0.030(5) 0.029(5)
C22A 0.075(6) 0.066(6) 0.067(6) 0.034(5) 0.028(5) 0.025(5)
C23A 0.050(5) 0.105(8) 0.089(7) 0.027(6) 0.029(5) 0.031(5)
C24A 0.067(6) 0.124(9) 0.102(8) 0.076(7) 0.038(6) 0.030(6)
C25A 0.055(6) 0.059(6) 0.104(8) 0.034(5) 0.004(5) 0.015(5)
C1B 0.074(6) 0.068(7) 0.071(6) 0.012(5) 0.012(6) 0.032(6)
C2B 0.063(5) 0.060(6) 0.042(5) 0.015(4) 0.019(4) 0.016(4)
C11B 0.052(5) 0.068(6) 0.044(4) 0.018(4) 0.017(4) 0.009(4)
C12B 0.065(6) 0.068(6) 0.054(5) 0.013(4) 0.000(4) 0.002(5)
C13B 0.053(5) 0.105(8) 0.058(6) 0.017(5) 0.001(5) 0.024(5)
C14B 0.073(6) 0.071(6) 0.058(5) 0.014(5) 0.019(5) 0.024(5)
C15B 0.066(6) 0.058(5) 0.053(5) 0.014(4) 0.015(4) 0.015(5)
C21B 0.173(14) 0.162(13) 0.121(11) 0.096(10) 0.092(10) 0.128(12)
C22B 0.228(18) 0.088(10) 0.113(10) 0.049(8) 0.114(11) 0.072(11)
C23B 0.178(13) 0.093(9) 0.055(7) 0.015(6) 0.040(8) 0.042(9)
C24B 0.129(9) 0.100(8) 0.061(6) 0.049(6) 0.049(6) 0.062(7)
C25B 0.101(9) 0.104(9) 0.095(8) 0.042(8) 0.048(7) 0.049(8)

loop_
_geom_bond_atom_site_label_1
_geom_bond_atom_site_label_2
_geom_bond_distance
_geom_bond_site_symmetry_2
_geom_bond_publ_flag
Fe1A C13A 2.020(9) . ?
Fe1A C25A 2.028(9) . ?
Fe1A C21A 2.030(8) . ?
Fe1A C22A 2.033(8) . ?
Fe1A C15A 2.033(8) . ?
Fe1A C24A 2.042(9) . ?
Fe1A C14A 2.046(8) . ?
Fe1A C12A 2.049(8) . ?
Fe1A C11A 2.057(7) . ?
Fe1A C23A 2.065(8) . ?
Fe1B C21B 2.030(11) . ?
Fe1B C15B 2.031(8) . ?
Fe1B C22B 2.034(11) . ?
Fe1B C12B 2.035(9) . ?
Fe1B C24B 2.037(9) . ?
Fe1B C23B 2.042(10) . ?
Fe1B C11B 2.042(7) . ?
Fe1B C25B 2.044(11) . ?
Fe1B C14B 2.046(9) . ?
Fe1B C13B 2.049(9) . ?
Cl1 C 1.739(11) . ?
Cl2 C 1.695(10) . ?
Cl3 C 1.725(11) . ?
P1 N1 1.589(5) . ?
P1 N3 1.592(5) . ?
P1 N1B 1.667(5) . ?
P1 N1A 1.677(6) . ?
P2 N1 1.566(5) . ?
P2 N2 1.578(5) . ?
P2 O1 1.585(4) . ?
P2 O2 1.591(4) . ?
P3 N3 1.557(5) . ?
P3 N2 1.580(5) . ?
P3 O3 1.592(5) . ?
P3 O4 1.596(4) . ?
O1 C11 1.409(7) . ?
O2 C21 1.404(7) . ?
O3 C31 1.403(8) . ?
O4 C41 1.389(7) . ?
N1A N2A 1.389(7) . ?
N1A C1A 1.455(8) . ?
N2A C2A 1.278(8) . ?
N1B N2B 1.396(7) . ?
N1B C1B 1.431(9) . ?
N2B C2B 1.263(8) . ?
C11 C12 1.374(9) . ?
C11 C16 1.376(9) . ?
C12 C13 1.382(10) . ?
C13 C14 1.355(11) . ?
C14 C15 1.382(10) . ?
C15 C16 1.398(9) . ?
C16 C26 1.477(9) . ?
C21 C26 1.379(9) . ?
C21 C22 1.381(9) . ?
C22 C23 1.373(10) . ?
C23 C24 1.367(11) . ?
C24 C25 1.370(10) . ?
C25 C26 1.392(9) . ?
C31 C32 1.360(10) . ?
C31 C36 1.390(9) . ?
C32 C33 1.361(11) . ?
C33 C34 1.388(11) . ?
C34 C35 1.364(11) . ?
C35 C36 1.395(9) . ?
C36 C46 1.477(9) . ?
C41 C42 1.383(9) . ?
C41 C46 1.387(9) . ?
C42 C43 1.392(10) . ?
C43 C44 1.361(10) . ?
C44 C45 1.385(10) . ?
C45 C46 1.372(9) . ?
C2A C11A 1.462(9) . ?
C11A C12A 1.419(10) . ?
C11A C15A 1.435(10) . ?
C12A C13A 1.430(11) . ?
C13A C14A 1.406(11) . ?
C14A C15A 1.424(11) . ?
C21A C25A 1.398(11) . ?
C21A C22A 1.399(10) . ?
C22A C23A 1.400(11) . ?
C23A C24A 1.390(12) . ?
C24A C25A 1.398(12) . ?
C2B C11B 1.456(10) . ?
C11B C12B 1.422(10) . ?
C11B C15B 1.423(10) . ?
C12B C13B 1.420(11) . ?
C13B C14B 1.405(11) . ?
C14B C15B 1.421(11) . ?
C21B C25B 1.370(14) . ?
C21B C22B 1.411(16) . ?
C22B C23B 1.394(15) . ?
C23B C24B 1.398(13) . ?
C24B C25B 1.417(13) . ?
